data_4333994
loop_
_publ_author_name
'Jong Won Shin'
'Jeong Mi Bae'
'Cheal Kim'
'Kil Sik Min'

_publ_section_title
;
 Three-Dimensional Zinc(II) and Cadmium(II) Coordination Frameworks with
 N,N,N',N'-Tetrakis(pyridin-4-yl)methanediamine: Structure,
 Photoluminescence, and Catalysis
;
_journal_name_full 'Inorganic Chemistry'
_journal_page_first 2265
_journal_page_last 2267
_journal_paper_doi 10.1021/ic302375z
_journal_volume 52
_journal_year 2013
_chemical_formula_sum 'C25 H46 Cd N8 O16'
_chemical_formula_weight 827.10
_chemical_name_systematic
;
 ?
;
_space_group_IT_number 15
_symmetry_cell_setting monoclinic
_symmetry_space_group_name_Hall '-C 2yc'
_symmetry_space_group_name_H-M 'C 1 2/c 1'
_atom_sites_solution_hydrogens geom
_atom_sites_solution_primary direct
_atom_sites_solution_secondary difmap
_audit_creation_method SHELXL-97
_cell_angle_alpha 90.00
_cell_angle_beta 115.1630(10)
_cell_angle_gamma 90.00
_cell_formula_units_Z 4
_cell_length_a 16.3137(10)
_cell_length_b 13.3549(8)
_cell_length_c 17.2465(11)
_cell_measurement_reflns_used 4312
_cell_measurement_temperature 200(2)
_cell_measurement_theta_max 28.18
_cell_measurement_theta_min 2.61
_cell_volume 3400.9(4)
_computing_cell_refinement 'SAINT (Siemens, 1996)'
_computing_data_collection 'SMART (Siemens, 1996)'
_computing_data_reduction 'SHELXTL (Sheldrick, 2008)'
_computing_molecular_graphics 'Ortep-3 (Farrugia, 1997)'
_computing_publication_material SHELXL97
_computing_structure_refinement 'SHELXL-97 (Sheldrick, 2008)'
_computing_structure_solution 'SHELXS-97 (Sheldrick, 2008)'
_diffrn_ambient_temperature 200(2)
_diffrn_measured_fraction_theta_full 0.974
_diffrn_measured_fraction_theta_max 0.974
_diffrn_measurement_device_type 'Siemens SMART CCD'
_diffrn_measurement_method '\f and \w scans'
_diffrn_radiation_monochromator graphite
_diffrn_radiation_source 'fine-focus sealed tube'
_diffrn_radiation_type MoK\a
_diffrn_radiation_wavelength 0.71073
_diffrn_reflns_av_R_equivalents 0.0575
_diffrn_reflns_av_sigmaI/netI 0.0749
_diffrn_reflns_limit_h_max 19
_diffrn_reflns_limit_h_min -21
_diffrn_reflns_limit_k_max 11
_diffrn_reflns_limit_k_min -17
_diffrn_reflns_limit_l_max 22
_diffrn_reflns_limit_l_min -22
_diffrn_reflns_number 12036
_diffrn_reflns_theta_full 28.27
_diffrn_reflns_theta_max 28.27
_diffrn_reflns_theta_min 2.76
_diffrn_standards_number 0
_exptl_absorpt_coefficient_mu 0.726
_exptl_absorpt_correction_T_max 1.0000
_exptl_absorpt_correction_T_min 0.9050
_exptl_absorpt_correction_type multi-scan
_exptl_absorpt_process_details 'SADABS (Sheldrick, 1996)'
_exptl_crystal_colour colorless
_exptl_crystal_density_diffrn 1.615
_exptl_crystal_description block
_exptl_crystal_F_000 1712
_exptl_crystal_size_max 0.24
_exptl_crystal_size_mid 0.17
_exptl_crystal_size_min 0.11
_refine_diff_density_max 1.460
_refine_diff_density_min -1.558
_refine_diff_density_rms 0.178
_refine_ls_extinction_method none
_refine_ls_goodness_of_fit_ref 1.122
_refine_ls_hydrogen_treatment constr
_refine_ls_matrix_type full
_refine_ls_number_parameters 232
_refine_ls_number_reflns 4103
_refine_ls_number_restraints 1
_refine_ls_restrained_S_all 1.125
_refine_ls_R_factor_all 0.1199
_refine_ls_R_factor_gt 0.0754
_refine_ls_shift/su_max 0.004
_refine_ls_shift/su_mean 0.000
_refine_ls_structure_factor_coef Fsqd
_refine_ls_weighting_details 'calc w=1/[\s^2^(Fo^2^)+(0.0616P)^2^+52.1101P] where P=(Fo^2^+2Fc^2^)/3'
_refine_ls_weighting_scheme calc
_refine_ls_wR_factor_gt 0.1706
_refine_ls_wR_factor_ref 0.2056
_reflns_number_gt 2768
_reflns_number_total 4103
_reflns_threshold_expression >2sigma(I)
_cod_data_source_file ic302375z_si_002_2.cif
_cod_data_source_block Cd-network(compd2)
_cod_database_code 4333994

loop_
_symmetry_equiv_pos_as_xyz
'x, y, z'
'-x, y, -z+1/2'
'x+1/2, y+1/2, z'
'-x+1/2, y+1/2, -z+1/2'
'-x, -y, -z'
'x, -y, z-1/2'
'-x+1/2, -y+1/2, -z'
'x+1/2, -y+1/2, z-1/2'

loop_
_atom_site_label
_atom_site_type_symbol
_atom_site_fract_x
_atom_site_fract_y
_atom_site_fract_z
_atom_site_U_iso_or_equiv
_atom_site_adp_type
_atom_site_occupancy
_atom_site_symmetry_multiplicity
_atom_site_calc_flag
_atom_site_refinement_flags
Cd1 Cd 0.0000 0.5000 0.0000 0.0242(2) Uani 1 2 d S
N1 N 0.3483(3) 0.0434(4) 0.4148(4) 0.0258(12) Uani 1 1 d .
N2 N 0.0749(3) 0.1122(4) 0.2540(3) 0.0235(11) Uani 1 1 d .
N3 N 0.0178(4) 0.3591(4) 0.0871(4) 0.0290(13) Uani 1 1 d .
O1 O -0.0406(3) 0.5939(4) 0.0916(3) 0.0420(13) Uani 1 1 d .
C1 C 0.2361(5) 0.1280(5) 0.2928(4) 0.0297(15) Uani 1 1 d .
H1 H 0.2236 0.1716 0.2456 0.036 Uiso 1 1 calc R
C2 C 0.3245(4) 0.1040(5) 0.3467(4) 0.0285(15) Uani 1 1 d .
H2 H 0.3714 0.1321 0.3347 0.034 Uiso 1 1 calc R
C3 C 0.2793(4) 0.0068(6) 0.4288(4) 0.0315(15) Uani 1 1 d .
H3 H 0.2938 -0.0347 0.4776 0.038 Uiso 1 1 calc R
C4 C 0.1898(5) 0.0246(5) 0.3784(5) 0.0319(16) Uani 1 1 d .
H4 H 0.1446 -0.0062 0.3913 0.038 Uiso 1 1 calc R
C5 C 0.1649(4) 0.0879(4) 0.3080(4) 0.0199(12) Uani 1 1 d .
C6 C 0.0562(4) 0.1941(4) 0.1970(4) 0.0211(13) Uani 1 1 d .
C7 C 0.0937(5) 0.2863(5) 0.2267(4) 0.0331(16) Uani 1 1 d .
H7 H 0.1336 0.2949 0.2854 0.040 Uiso 1 1 calc R
C8 C 0.0733(5) 0.3671(5) 0.1708(5) 0.0355(17) Uani 1 1 d .
H8 H 0.0997 0.4304 0.1926 0.043 Uiso 1 1 calc R
C9 C -0.0202(5) 0.2708(5) 0.0587(4) 0.0315(16) Uani 1 1 d .
H9 H -0.0615 0.2650 0.0001 0.038 Uiso 1 1 calc R
C10 C -0.0023(5) 0.1852(5) 0.1113(4) 0.0316(16) Uani 1 1 d .
H10 H -0.0299 0.1228 0.0883 0.038 Uiso 1 1 calc R
C11 C 0.0000 0.0492(7) 0.2500 0.027(2) Uani 1 2 d S
H11A H 0.0205 0.0057 0.3013 0.033 Uiso 0.50 1 calc PR
H11B H -0.0205 0.0057 0.1987 0.033 Uiso 0.50 1 calc PR
N4 N 0.1393(6) 0.8936(7) 0.1641(6) 0.061(2) Uani 1 1 d .
O2 O 0.1016(9) 0.8485(8) 0.1986(8) 0.120(4) Uani 1 1 d .
O3 O 0.0994(11) 0.9371(10) 0.1030(8) 0.207(10) Uani 1 1 d .
O4 O 0.2184(7) 0.8947(8) 0.1922(9) 0.142(5) Uani 1 1 d .
O5 O 0.2152(7) 0.7538(6) 0.3582(5) 0.084(3) Uani 1 1 d .
O6 O -0.1672(9) 0.5478(9) 0.1537(8) 0.128(4) Uani 1 1 d .
O7 O -0.0737(9) -0.0624(10) 0.0242(8) 0.125(4) Uani 1 1 d .
H7A H -0.0301 -0.0905 0.0194 0.188 Uiso 1 1 calc R
O8 O 0.1530(9) 0.7636(10) 0.4853(7) 0.141(5) Uani 1 1 d D
H8A H 0.1477 0.7057 0.5017 0.211 Uiso 1 1 calc R
C12 C -0.1587(12) -0.1073(13) -0.0358(9) 0.111(5) Uani 1 1 d .
H12A H -0.1966 -0.1225 -0.0059 0.167 Uiso 1 1 calc R
H12B H -0.1458 -0.1693 -0.0590 0.167 Uiso 1 1 calc R
H12C H -0.1906 -0.0604 -0.0827 0.167 Uiso 1 1 calc R
C13 C 0.0658(8) 0.7895(9) 0.3995(8) 0.077(3) Uani 1 1 d D
H13A H 0.0165 0.7436 0.3932 0.115 Uiso 1 1 calc R
H13B H 0.0803 0.7822 0.3502 0.115 Uiso 1 1 calc R
H13C H 0.0469 0.8585 0.4023 0.115 Uiso 1 1 calc R

loop_
_atom_site_aniso_label
_atom_site_aniso_U_11
_atom_site_aniso_U_22
_atom_site_aniso_U_33
_atom_site_aniso_U_23
_atom_site_aniso_U_13
_atom_site_aniso_U_12
Cd1 0.0162(3) 0.0256(3) 0.0242(3) 0.0031(3) 0.0021(2) -0.0018(3)
N1 0.017(3) 0.023(3) 0.032(3) 0.002(2) 0.005(2) 0.005(2)
N2 0.012(2) 0.023(3) 0.029(3) 0.004(2) 0.002(2) -0.001(2)
N3 0.023(3) 0.029(3) 0.029(3) 0.004(2) 0.005(2) -0.002(2)
O1 0.025(3) 0.057(4) 0.042(3) -0.012(3) 0.012(2) -0.005(2)
C1 0.024(3) 0.032(4) 0.027(3) 0.007(3) 0.005(3) 0.002(3)
C2 0.013(3) 0.042(4) 0.025(3) 0.007(3) 0.003(2) -0.001(3)
C3 0.022(3) 0.032(4) 0.031(3) 0.013(3) 0.002(3) 0.001(3)
C4 0.020(3) 0.036(4) 0.036(4) 0.008(3) 0.009(3) -0.003(3)
C5 0.015(3) 0.019(3) 0.024(3) 0.001(2) 0.006(2) 0.002(2)
C6 0.012(3) 0.017(3) 0.029(3) 0.009(2) 0.004(2) 0.004(2)
C7 0.038(4) 0.024(3) 0.025(3) 0.007(3) 0.001(3) -0.004(3)
C8 0.038(4) 0.022(3) 0.034(4) 0.000(3) 0.002(3) -0.006(3)
C9 0.024(3) 0.037(4) 0.023(3) 0.001(3) 0.000(3) -0.007(3)
C10 0.032(4) 0.024(3) 0.029(3) 0.005(3) 0.004(3) -0.004(3)
C11 0.021(4) 0.023(5) 0.031(5) 0.000 0.004(4) 0.000
N4 0.053(5) 0.047(5) 0.057(5) -0.007(4) -0.003(4) 0.005(4)
O2 0.155(11) 0.085(7) 0.134(9) -0.007(6) 0.073(8) -0.043(7)
O3 0.211(15) 0.127(10) 0.133(10) 0.064(9) -0.071(10) -0.077(10)
O4 0.059(6) 0.112(8) 0.229(14) -0.064(9) 0.037(7) 0.011(6)
O5 0.122(7) 0.075(5) 0.084(6) 0.003(4) 0.072(6) 0.022(5)
O6 0.164(11) 0.114(8) 0.152(10) -0.002(8) 0.110(9) -0.006(8)
O7 0.129(10) 0.135(10) 0.133(9) -0.013(8) 0.077(8) -0.007(8)
O8 0.154(11) 0.159(12) 0.111(9) -0.043(8) 0.057(8) -0.031(10)
C12 0.132(14) 0.118(13) 0.075(9) -0.016(9) 0.036(9) -0.043(11)
C13 0.073(8) 0.064(7) 0.102(9) 0.021(7) 0.046(7) 0.016(6)

loop_
_atom_type_symbol
_atom_type_description
_atom_type_scat_dispersion_real
_atom_type_scat_dispersion_imag
_atom_type_scat_source
C C 0.0033 0.0016 'International Tables Vol C Tables 4.2.6.8 and 6.1.1.4'
H H 0.0000 0.0000 'International Tables Vol C Tables 4.2.6.8 and 6.1.1.4'
N N 0.0061 0.0033 'International Tables Vol C Tables 4.2.6.8 and 6.1.1.4'
O O 0.0106 0.0060 'International Tables Vol C Tables 4.2.6.8 and 6.1.1.4'
Cd Cd -0.8075 1.2024 'International Tables Vol C Tables 4.2.6.8 and 6.1.1.4'

loop_
_geom_angle_atom_site_label_1
_geom_angle_atom_site_label_2
_geom_angle_atom_site_label_3
_geom_angle
_geom_angle_site_symmetry_1
_geom_angle_site_symmetry_3
O1 Cd1 O1 180.00(18) . 5_565
O1 Cd1 N3 90.5(2) . 5_565
O1 Cd1 N3 89.5(2) 5_565 5_565
O1 Cd1 N3 89.5(2) . .
O1 Cd1 N3 90.5(2) 5_565 .
N3 Cd1 N3 180.0(3) 5_565 .
O1 Cd1 N1 91.69(19) . 8_455
O1 Cd1 N1 88.31(19) 5_565 8_455
N3 Cd1 N1 89.25(19) 5_565 8_455
N3 Cd1 N1 90.75(19) . 8_455
O1 Cd1 N1 88.31(19) . 4
O1 Cd1 N1 91.69(19) 5_565 4
N3 Cd1 N1 90.75(19) 5_565 4
N3 Cd1 N1 89.25(19) . 4
N1 Cd1 N1 180.0(3) 8_455 4
C3 N1 C2 115.3(5) . .
C3 N1 Cd1 122.6(4) . 4_545
C2 N1 Cd1 122.1(4) . 4_545
C5 N2 C6 119.8(5) . .
C5 N2 C11 121.1(5) . .
C6 N2 C11 118.9(5) . .
C9 N3 C8 117.7(6) . .
C9 N3 Cd1 124.4(4) . .
C8 N3 Cd1 117.8(5) . .
C2 C1 C5 119.8(6) . .
C2 C1 H1 120.1 . .
C5 C1 H1 120.1 . .
N1 C2 C1 124.0(6) . .
N1 C2 H2 118.0 . .
C1 C2 H2 118.0 . .
N1 C3 C4 125.0(6) . .
N1 C3 H3 117.5 . .
C4 C3 H3 117.5 . .
C3 C4 C5 119.9(6) . .
C3 C4 H4 120.1 . .
C5 C4 H4 120.1 . .
C4 C5 N2 123.8(6) . .
C4 C5 C1 116.0(6) . .
N2 C5 C1 120.3(5) . .
C7 C6 C10 118.1(6) . .
C7 C6 N2 120.2(6) . .
C10 C6 N2 121.6(6) . .
C6 C7 C8 120.0(6) . .
C6 C7 H7 120.0 . .
C8 C7 H7 120.0 . .
N3 C8 C7 122.4(6) . .
N3 C8 H8 118.8 . .
C7 C8 H8 118.8 . .
N3 C9 C10 123.2(6) . .
N3 C9 H9 118.4 . .
C10 C9 H9 118.4 . .
C6 C10 C9 118.5(6) . .
C6 C10 H10 120.7 . .
C9 C10 H10 120.7 . .
N2 C11 N2 109.7(7) . 2
N2 C11 H11A 109.7 . .
N2 C11 H11A 109.7 2 .
N2 C11 H11B 109.7 . .
N2 C11 H11B 109.7 2 .
H11A C11 H11B 108.2 . .
O3 N4 O4 118.2(16) . .
O3 N4 O2 120.7(14) . .
O4 N4 O2 121.0(13) . .
C12 O7 H7A 109.5 . .
C13 O8 H8A 109.5 . .
O7 C12 H12A 109.5 . .
O7 C12 H12B 109.5 . .
H12A C12 H12B 109.5 . .
O7 C12 H12C 109.5 . .
H12A C12 H12C 109.5 . .
H12B C12 H12C 109.5 . .
O8 C13 H13A 109.5 . .
O8 C13 H13B 109.5 . .
H13A C13 H13B 109.5 . .
O8 C13 H13C 109.5 . .
H13A C13 H13C 109.5 . .
H13B C13 H13C 109.5 . .

loop_
_geom_bond_atom_site_label_1
_geom_bond_atom_site_label_2
_geom_bond_distance
_geom_bond_site_symmetry_2
Cd1 O1 2.323(5) .
Cd1 O1 2.323(5) 5_565
Cd1 N3 2.348(6) 5_565
Cd1 N3 2.348(6) .
Cd1 N1 2.351(5) 8_455
Cd1 N1 2.351(5) 4
N1 C3 1.340(9) .
N1 C2 1.341(8) .
N1 Cd1 2.351(5) 4_545
N2 C5 1.401(7) .
N2 C6 1.414(8) .
N2 C11 1.462(7) .
N3 C9 1.325(9) .
N3 C8 1.343(9) .
C1 C2 1.381(9) .
C1 C5 1.403(9) .
C1 H1 0.9500 .
C2 H2 0.9500 .
C3 C4 1.366(9) .
C3 H3 0.9500 .
C4 C5 1.390(9) .
C4 H4 0.9500 .
C6 C7 1.374(9) .
C6 C10 1.382(9) .
C7 C8 1.390(9) .
C7 H7 0.9500 .
C8 H8 0.9500 .
C9 C10 1.411(10) .
C9 H9 0.9500 .
C10 H10 0.9500 .
C11 N2 1.462(7) 2
C11 H11A 0.9900 .
C11 H11B 0.9900 .
N4 O3 1.137(12) .
N4 O4 1.169(12) .
N4 O2 1.185(13) .
O7 C12 1.460(17) .
O7 H7A 0.8400 .
O8 C13 1.595(13) .
O8 H8A 0.8400 .
C12 H12A 0.9800 .
C12 H12B 0.9800 .
C12 H12C 0.9800 .
C13 H13A 0.9800 .
C13 H13B 0.9800 .
C13 H13C 0.9800 .

loop_
_geom_torsion_atom_site_label_1
_geom_torsion_atom_site_label_2
_geom_torsion_atom_site_label_3
_geom_torsion_atom_site_label_4
_geom_torsion
_geom_torsion_site_symmetry_1
_geom_torsion_site_symmetry_4
O1 Cd1 N3 C9 128.5(6) . .
O1 Cd1 N3 C9 -51.5(6) 5_565 .
N1 Cd1 N3 C9 36.8(6) 8_455 .
N1 Cd1 N3 C9 -143.2(6) 4 .
O1 Cd1 N3 C8 -54.6(6) . .
O1 Cd1 N3 C8 125.4(6) 5_565 .
N1 Cd1 N3 C8 -146.3(6) 8_455 .
N1 Cd1 N3 C8 33.7(6) 4 .
Cd1 N1 C2 C1 177.1(6) 4_545 .
Cd1 N1 C3 C4 -175.8(6) 4_545 .
C3 C4 C5 N2 -178.5(7) . .
C6 N2 C5 C4 165.2(6) . .
C11 N2 C5 C4 -20.2(9) . .
C6 N2 C5 C1 -14.8(9) . .
C11 N2 C5 C1 159.8(6) . .
C2 C1 C5 N2 179.7(6) . .
C5 N2 C6 C7 -51.7(9) . .
C11 N2 C6 C7 133.6(7) . .
C5 N2 C6 C10 130.8(7) . .
C11 N2 C6 C10 -44.0(9) . .
N2 C6 C7 C8 -178.4(7) . .
Cd1 N3 C8 C7 -175.2(6) . .
Cd1 N3 C9 C10 174.5(6) . .
N2 C6 C10 C9 177.9(6) . .
C5 N2 C11 N2 139.0(6) . 2
C6 N2 C11 N2 -46.3(4) . 2
